data_7711488
loop_
_publ_author_name
'Chegerev, Maxim'
'Korchagin, Denis V.'
'Shilov, Gennady V.'
'Efimov, N. N.'
'Starikov, Andrey'
'Piskunov, Alexandr Vladimirovich'
'Chernyshev, Anatoly V.'
'Bulgakov, Alexei'
'Minkin, Vladimir I.'
'Palii, Andrei'
'Aldoshin, Sergey M.'

_publ_section_title
;
 Magnetically bistable cobalt-dioxolene complexes with tetradentate
 N-donor base
;
_journal_name_full 'Dalton Transactions'
_journal_paper_doi 10.1039/D2DT02874C
_journal_year 2022
_chemical_formula_sum 'C34.51 H41.03 Co N4 O2.17'
_chemical_formula_weight 605.57
_space_group_crystal_system triclinic
_space_group_IT_number 2
_space_group_name_Hall '-P 1'
_space_group_name_H-M_alt 'P -1'
_atom_sites_solution_hydrogens geom
_audit_creation_method SHELXL-2017/1
_audit_update_record
;
2022-08-29 deposited with the CCDC.	2022-10-12 downloaded from the CCDC.
;
_cell_angle_alpha 93.787(3)
_cell_angle_beta 90.104(3)
_cell_angle_gamma 111.805(3)
_cell_formula_units_Z 2
_cell_length_a 10.9948(3)
_cell_length_b 11.5726(4)
_cell_length_c 14.2748(4)
_cell_measurement_reflns_used 4866
_cell_measurement_temperature 100(1)
_cell_measurement_theta_max 31.4803
_cell_measurement_theta_min 3.2224
_cell_volume 1681.99(9)
_computing_cell_refinement 'CrysAlisPro 1.171.36.20 (Agilent Technologies, 2012)'
_computing_data_collection 'CrysAlisPro 1.171.36.20 (Agilent Technologies, 2012)'
_computing_data_reduction 'CrysAlisPro 1.171.36.20 (Agilent Technologies, 2012)'
_computing_structure_refinement 'SHELXL-2017/1 (Sheldrick, 2017)'
_computing_structure_solution 'SHELXS-97 (Sheldrick, 1990)'
_diffrn_ambient_temperature 100(1)
_diffrn_detector_area_resol_mean 16.2060
_diffrn_measured_fraction_theta_full 0.998
_diffrn_measured_fraction_theta_max 0.999
_diffrn_measurement_device_type 'Xcalibur, Eos'
_diffrn_radiation_monochromator graphite
_diffrn_radiation_source 'Enhance (Mo) X-ray Source'
_diffrn_radiation_type 'Mo K\a'
_diffrn_radiation_wavelength 0.7107
_diffrn_reflns_av_R_equivalents 0.0280
_diffrn_reflns_av_unetI/netI 0.0511
_diffrn_reflns_Laue_measured_fraction_full 0.998
_diffrn_reflns_Laue_measured_fraction_max 0.999
_diffrn_reflns_limit_h_max 14
_diffrn_reflns_limit_h_min -15
_diffrn_reflns_limit_k_max 13
_diffrn_reflns_limit_k_min -15
_diffrn_reflns_limit_l_max 19
_diffrn_reflns_limit_l_min -16
_diffrn_reflns_number 14878
_diffrn_reflns_point_group_measured_fraction_full 0.998
_diffrn_reflns_point_group_measured_fraction_max 0.999
_diffrn_reflns_theta_full 25.242
_diffrn_reflns_theta_max 29.069
_diffrn_reflns_theta_min 3.229
_exptl_absorpt_coefficient_mu 0.545
_exptl_absorpt_correction_T_max 1.00000
_exptl_absorpt_correction_T_min 0.95134
_exptl_absorpt_correction_type multi-scan
_exptl_absorpt_process_details
;
CrysAlisPro, Agilent Technologies,
Version 1.171.36.20 (release 27-06-2012 CrysAlis171 .NET)
(compiled Jul 11 2012,15:38:31)
Empirical absorption correction using spherical harmonics,
 implemented in SCALE3 ABSPACK scaling algorithm.
;
_exptl_crystal_colour black
_exptl_crystal_density_diffrn 1.196
_exptl_crystal_description plate
_exptl_crystal_F_000 641
_exptl_crystal_size_max 0.50
_exptl_crystal_size_mid 0.40
_exptl_crystal_size_min 0.30
_refine_diff_density_max 0.716
_refine_diff_density_min -0.553
_refine_diff_density_rms 0.076
_refine_ls_extinction_method none
_refine_ls_goodness_of_fit_ref 1.040
_refine_ls_hydrogen_treatment constr
_refine_ls_matrix_type full
_refine_ls_number_parameters 407
_refine_ls_number_reflns 8991
_refine_ls_number_restraints 0
_refine_ls_restrained_S_all 1.040
_refine_ls_R_factor_all 0.0734
_refine_ls_R_factor_gt 0.0548
_refine_ls_shift/su_max 0.001
_refine_ls_shift/su_mean 0.000
_refine_ls_structure_factor_coef Fsqd
_refine_ls_weighting_details 'w=1/[\s^2^(Fo^2^)+(0.0723P)^2^+1.2378P] where P=(Fo^2^+2Fc^2^)/3'
_refine_ls_weighting_scheme calc
_refine_ls_wR_factor_gt 0.1395
_refine_ls_wR_factor_ref 0.1539
_reflns_Friedel_coverage 0.000
_reflns_number_gt 7140
_reflns_number_total 8991
_reflns_threshold_expression 'I > 2\s(I)'
_cod_data_source_file d2dt02874c2.cif
_cod_data_source_block 1b_100
_cod_database_code 7711488
_shelx_shelxl_version_number 2017/1
_shelx_space_group_comment
;
The symmetry employed for this shelxl refinement is uniquely defined
by the following loop, which should always be used as a source of
symmetry information in preference to the above space-group names.
They are only intended as comments.
;

loop_
_space_group_symop_operation_xyz
'x, y, z'
'-x, -y, -z'

loop_
_atom_site_label
_atom_site_type_symbol
_atom_site_fract_x
_atom_site_fract_y
_atom_site_fract_z
_atom_site_U_iso_or_equiv
_atom_site_adp_type
_atom_site_occupancy
_atom_site_site_symmetry_order
_atom_site_calc_flag
_atom_site_refinement_flags_posn
_atom_site_refinement_flags_adp
_atom_site_refinement_flags_occupancy
_atom_site_disorder_assembly
_atom_site_disorder_group
Co1 Co 0.97780(3) 0.02313(3) 0.26615(2) 0.02267(10) Uani 1 1 d . . . . .
O1 O 0.85715(15) -0.15125(15) 0.26702(12) 0.0258(3) Uani 1 1 d . . . . .
O2 O 0.81925(15) 0.05878(14) 0.25278(11) 0.0236(3) Uani 1 1 d . . . . .
N3 N 1.10909(18) 0.03894(16) 0.37604(13) 0.0211(4) Uani 1 1 d . . . . .
N2 N 1.08989(19) 0.23106(18) 0.28819(14) 0.0262(4) Uani 1 1 d . . . . .
N4 N 1.1866(2) 0.4951(2) 0.39939(15) 0.0322(5) Uani 1 1 d . . . . .
N1 N 1.09123(19) 0.0670(2) 0.14525(14) 0.0304(4) Uani 1 1 d . . . . .
C1 C 0.7331(2) -0.1611(2) 0.25251(17) 0.0249(4) Uani 1 1 d . . . . .
C2 C 1.3032(2) 0.1681(2) 0.46279(18) 0.0324(5) Uani 1 1 d . . . . .
H2A H 1.372464 0.244654 0.471966 0.039 Uiso 1 1 calc R U . . .
C3 C 1.2103(2) 0.1481(2) 0.39141(16) 0.0226(4) Uani 1 1 d . . . . .
C4 C 0.5864(2) -0.0463(2) 0.22673(19) 0.0311(5) Uani 1 1 d . . . . .
C5 C 1.0218(2) 0.2916(2) 0.35359(19) 0.0301(5) Uani 1 1 d . . . . .
H5A H 1.030539 0.268813 0.416728 0.036 Uiso 1 1 calc R U . . .
H5B H 0.929140 0.258601 0.336445 0.036 Uiso 1 1 calc R U . . .
C6 C 1.2211(2) 0.2469(2) 0.32516(17) 0.0264(5) Uani 1 1 d . . . . .
H6A H 1.261417 0.328737 0.357841 0.032 Uiso 1 1 calc R U . . .
H6B H 1.276234 0.241006 0.273539 0.032 Uiso 1 1 calc R U . . .
C7 C 0.7125(2) -0.0465(2) 0.24384(16) 0.0231(4) Uani 1 1 d . . . . .
C8 C 1.1875(3) -0.0390(3) 0.50466(19) 0.0350(6) Uani 1 1 d . . . . .
H8A H 1.177560 -0.104533 0.542159 0.042 Uiso 1 1 calc R U . . .
C9 C 1.0724(2) 0.4326(2) 0.35429(19) 0.0308(5) Uani 1 1 d . . . . .
C10 C 0.6444(3) 0.1542(3) 0.1452(2) 0.0379(6) Uani 1 1 d . . . . .
H10A H 0.735576 0.170198 0.156445 0.057 Uiso 1 1 calc R U . . .
H10B H 0.616616 0.109119 0.085216 0.057 Uiso 1 1 calc R U . . .
H10C H 0.631752 0.231979 0.145761 0.057 Uiso 1 1 calc R U . . .
C11 C 1.0978(2) -0.0529(2) 0.43236(18) 0.0286(5) Uani 1 1 d . . . . .
H11A H 1.027279 -0.128400 0.422467 0.034 Uiso 1 1 calc R U . . .
C12 C 1.1330(3) 0.1881(3) 0.12568(18) 0.0372(6) Uani 1 1 d . . . . .
C13 C 0.6020(3) 0.1516(3) 0.3178(2) 0.0367(6) Uani 1 1 d . . . . .
H13A H 0.551254 0.102813 0.365958 0.055 Uiso 1 1 calc R U . . .
H13B H 0.693484 0.171838 0.331155 0.055 Uiso 1 1 calc R U . . .
H13C H 0.585226 0.227172 0.315949 0.055 Uiso 1 1 calc R U . . .
C14 C 1.2916(3) 0.0728(3) 0.52030(18) 0.0368(6) Uani 1 1 d . . . . .
H14A H 1.352957 0.084224 0.568469 0.044 Uiso 1 1 calc R U . . .
C15 C 1.1196(2) -0.0147(3) 0.08596(19) 0.0375(6) Uani 1 1 d . . . . .
C16 C 0.5636(2) 0.0766(2) 0.22237(19) 0.0305(5) Uani 1 1 d . . . . .
C17 C 1.2361(3) 0.6201(2) 0.3993(2) 0.0370(6) Uani 1 1 d . . . . .
C18 C 0.4195(3) 0.0542(3) 0.2007(3) 0.0453(7) Uani 1 1 d . . . . .
H18A H 0.365616 0.005626 0.247755 0.068 Uiso 1 1 calc R U . . .
H18B H 0.408967 0.132897 0.200718 0.068 Uiso 1 1 calc R U . . .
H18C H 0.393832 0.010036 0.140172 0.068 Uiso 1 1 calc R U . . .
C19 C 1.0025(3) 0.4914(3) 0.3092(3) 0.0502(8) Uani 1 1 d . . . . .
H19A H 0.922086 0.445127 0.279495 0.060 Uiso 1 1 calc R U . . .
C20 C 1.1894(3) 0.0269(4) 0.0042(2) 0.0530(9) Uani 1 1 d . . . . .
H20A H 1.205616 -0.030198 -0.037881 0.064 Uiso 1 1 calc R U . . .
C21 C 0.6259(3) -0.2762(2) 0.2435(2) 0.0372(6) Uani 1 1 d . . . . .
C22 C 1.1728(3) 0.6847(3) 0.3546(2) 0.0448(7) Uani 1 1 d . . . . .
H22A H 1.210050 0.771224 0.355123 0.054 Uiso 1 1 calc R U . . .
C23 C 1.0945(3) 0.2740(3) 0.19341(19) 0.0364(6) Uani 1 1 d . . . . .
C24 C 0.7312(3) -0.4205(2) 0.1755(2) 0.0393(6) Uani 1 1 d . . . . .
H24A H 0.691301 -0.420624 0.115587 0.059 Uiso 1 1 calc R U . . .
H24B H 0.816063 -0.354623 0.180916 0.059 Uiso 1 1 calc R U . . .
H24C H 0.740234 -0.499188 0.180856 0.059 Uiso 1 1 calc R U . . .
C25 C 1.0792(3) -0.1453(3) 0.1130(2) 0.0491(8) Uani 1 1 d . . . . .
H25A H 1.104644 -0.193968 0.065535 0.074 Uiso 1 1 calc R U . . .
H25B H 1.121100 -0.146107 0.171882 0.074 Uiso 1 1 calc R U . . .
H25C H 0.985830 -0.180174 0.119031 0.074 Uiso 1 1 calc R U . . .
C26 C 0.7086(4) -0.3996(3) 0.3497(2) 0.0530(9) Uani 1 1 d . . . . .
H26A H 0.654106 -0.386662 0.398560 0.079 Uiso 1 1 calc R U . . .
H26B H 0.717595 -0.478292 0.355326 0.079 Uiso 1 1 calc R U . . .
H26C H 0.793424 -0.333727 0.355386 0.079 Uiso 1 1 calc R U . . .
C27 C 0.6454(3) -0.4000(2) 0.2534(2) 0.0426(7) Uani 1 1 d . . . . .
C28 C 1.0538(3) 0.6200(3) 0.3089(3) 0.0570(9) Uani 1 1 d . . . . .
H28A H 1.009229 0.661918 0.278669 0.068 Uiso 1 1 calc R U . . .
C29 C 1.2057(4) 0.2317(4) 0.0475(2) 0.0597(10) Uani 1 1 d . . . . .
H29A H 1.235506 0.315986 0.036755 0.072 Uiso 1 1 calc R U . . .
C30 C 1.3676(4) 0.6873(3) 0.4490(3) 0.0595(10) Uani 1 1 d . . . . .
H30A H 1.393345 0.775606 0.444620 0.089 Uiso 1 1 calc R U . . .
H30B H 1.361129 0.669217 0.513904 0.089 Uiso 1 1 calc R U . . .
H30C H 1.431831 0.659803 0.420073 0.089 Uiso 1 1 calc R U . . .
C31 C 0.4834(3) -0.1611(3) 0.2154(3) 0.0514(9) Uani 1 1 d . . . . .
H31A H 0.399623 -0.163837 0.201716 0.062 Uiso 1 1 calc R U . . .
C32 C 0.5028(3) -0.2723(3) 0.2241(3) 0.0583(10) Uani 1 1 d . . . . .
H32A H 0.430886 -0.347110 0.216602 0.070 Uiso 1 1 calc R U . . .
C33 C 1.2334(4) 0.1494(4) -0.0139(2) 0.0658(11) Uani 1 1 d . . . . .
H33A H 1.281442 0.176708 -0.067078 0.079 Uiso 1 1 calc R U . . .
C34 C 0.5138(3) -0.5131(3) 0.2443(4) 0.0732(14) Uani 1 1 d . . . . .
H34A H 0.456509 -0.503888 0.292364 0.110 Uiso 1 1 calc R U . . .
H34B H 0.473779 -0.517246 0.183692 0.110 Uiso 1 1 calc R U . . .
H34C H 0.529538 -0.588413 0.251097 0.110 Uiso 1 1 calc R U . . .
O3 O 0.3256(12) -0.5107(9) 0.0779(9) 0.042(3) Uani 0.171(5) 1 d . . P . .
C35 C 0.4797(14) -0.3312(15) 0.0191(11) 0.034(4) Uani 0.171(5) 1 d . . P . .
H35A H 0.479497 -0.252399 0.002058 0.051 Uiso 0.171(5) 1 calc R U P . .
H35B H 0.544416 -0.317449 0.068177 0.051 Uiso 0.171(5) 1 calc R U P . .
H35C H 0.500154 -0.374304 -0.034683 0.051 Uiso 0.171(5) 1 calc R U P . .
C36 C 0.3477(15) -0.4081(13) 0.0528(11) 0.031(3) Uani 0.171(5) 1 d . . P . .
C37 C 0.235(2) -0.362(2) 0.0536(12) 0.051(5) Uani 0.171(5) 1 d . . P . .
H37A H 0.264291 -0.279150 0.032216 0.076 Uiso 0.171(5) 1 calc R U P . .
H37B H 0.164632 -0.416737 0.012708 0.076 Uiso 0.171(5) 1 calc R U P . .
H37C H 0.203480 -0.360436 0.116306 0.076 Uiso 0.171(5) 1 calc R U P . .

loop_
_atom_site_aniso_label
_atom_site_aniso_U_11
_atom_site_aniso_U_22
_atom_site_aniso_U_33
_atom_site_aniso_U_23
_atom_site_aniso_U_13
_atom_site_aniso_U_12
Co1 0.01943(16) 0.02510(16) 0.02463(17) -0.00069(11) -0.00285(11) 0.01003(12)
O1 0.0223(8) 0.0269(8) 0.0310(9) 0.0025(7) -0.0024(6) 0.0125(6)
O2 0.0197(7) 0.0239(8) 0.0281(8) -0.0009(6) -0.0040(6) 0.0095(6)
N3 0.0207(9) 0.0203(8) 0.0226(9) 0.0007(7) 0.0007(7) 0.0080(7)
N2 0.0238(9) 0.0277(10) 0.0296(10) 0.0083(8) 0.0052(8) 0.0112(8)
N4 0.0360(11) 0.0321(11) 0.0288(11) -0.0057(8) -0.0013(8) 0.0143(9)
N1 0.0241(10) 0.0470(12) 0.0236(10) -0.0028(9) -0.0042(8) 0.0184(9)
C1 0.0223(11) 0.0259(11) 0.0286(12) 0.0055(9) 0.0029(8) 0.0108(9)
C2 0.0270(12) 0.0342(13) 0.0292(13) -0.0067(10) -0.0041(9) 0.0048(10)
C3 0.0203(10) 0.0239(10) 0.0225(11) -0.0009(8) 0.0029(8) 0.0076(8)
C4 0.0231(11) 0.0285(12) 0.0444(15) 0.0021(10) -0.0028(10) 0.0129(9)
C5 0.0243(11) 0.0241(11) 0.0422(14) 0.0040(10) 0.0079(10) 0.0091(9)
C6 0.0212(10) 0.0231(11) 0.0342(13) 0.0039(9) 0.0039(9) 0.0072(8)
C7 0.0207(10) 0.0247(10) 0.0246(11) 0.0020(8) -0.0010(8) 0.0093(8)
C8 0.0331(13) 0.0439(15) 0.0315(13) 0.0137(11) 0.0029(10) 0.0165(11)
C9 0.0246(11) 0.0277(12) 0.0412(14) 0.0024(10) 0.0053(10) 0.0109(9)
C10 0.0435(15) 0.0397(14) 0.0405(15) 0.0013(11) -0.0040(12) 0.0274(12)
C11 0.0241(11) 0.0272(11) 0.0348(13) 0.0078(9) 0.0021(9) 0.0090(9)
C12 0.0372(14) 0.0566(17) 0.0265(13) 0.0128(12) 0.0028(10) 0.0257(13)
C13 0.0351(14) 0.0438(15) 0.0386(15) -0.0039(11) -0.0027(11) 0.0244(12)
C14 0.0356(14) 0.0517(16) 0.0216(12) -0.0003(11) -0.0052(10) 0.0151(12)
C15 0.0249(12) 0.0615(18) 0.0302(13) -0.0103(12) -0.0075(10) 0.0231(12)
C16 0.0247(11) 0.0304(12) 0.0402(14) -0.0032(10) -0.0059(10) 0.0157(10)
C17 0.0369(14) 0.0328(13) 0.0392(15) -0.0126(11) -0.0036(11) 0.0130(11)
C18 0.0287(13) 0.0443(16) 0.069(2) -0.0068(14) -0.0116(13) 0.0226(12)
C19 0.0273(13) 0.0292(13) 0.091(3) 0.0049(14) -0.0159(14) 0.0068(11)
C20 0.0468(17) 0.098(3) 0.0262(14) -0.0132(15) -0.0047(12) 0.0438(19)
C21 0.0276(12) 0.0251(12) 0.0600(18) 0.0102(11) 0.0083(12) 0.0099(10)
C22 0.0381(15) 0.0265(13) 0.068(2) -0.0047(13) -0.0023(14) 0.0107(11)
C23 0.0398(14) 0.0423(15) 0.0350(14) 0.0160(11) 0.0074(11) 0.0223(12)
C24 0.0375(14) 0.0267(12) 0.0536(18) 0.0028(11) -0.0010(12) 0.0119(11)
C25 0.0302(14) 0.0531(18) 0.060(2) -0.0231(15) 0.0020(13) 0.0148(13)
C26 0.076(2) 0.0383(16) 0.060(2) 0.0239(15) 0.0282(17) 0.0350(16)
C27 0.0321(14) 0.0254(12) 0.073(2) 0.0147(13) 0.0138(13) 0.0127(11)
C28 0.0401(16) 0.0316(15) 0.100(3) 0.0095(16) -0.0148(17) 0.0135(13)
C29 0.071(2) 0.088(3) 0.0416(18) 0.0322(18) 0.0236(16) 0.049(2)
C30 0.063(2) 0.0445(18) 0.066(2) -0.0293(16) -0.0298(18) 0.0195(16)
C31 0.0207(12) 0.0349(15) 0.100(3) 0.0062(16) -0.0037(14) 0.0123(11)
C32 0.0215(13) 0.0282(14) 0.122(3) 0.0109(17) 0.0034(16) 0.0040(11)
C33 0.082(3) 0.112(3) 0.0294(16) 0.0265(19) 0.0202(16) 0.061(3)
C34 0.0392(18) 0.0260(15) 0.154(4) 0.024(2) 0.023(2) 0.0088(13)
O3 0.050(7) 0.018(5) 0.052(8) 0.009(5) 0.017(6) 0.004(5)
C35 0.029(7) 0.040(8) 0.035(8) 0.012(6) 0.005(6) 0.013(6)
C36 0.036(8) 0.023(7) 0.034(8) 0.005(5) 0.005(6) 0.012(6)
C37 0.074(13) 0.085(14) 0.031(8) 0.010(8) 0.010(8) 0.071(12)

loop_
_atom_type_symbol
_atom_type_description
_atom_type_scat_dispersion_real
_atom_type_scat_dispersion_imag
_atom_type_scat_source
C C 0.0033 0.0016 'International Tables Vol C Tables 4.2.6.8 and 6.1.1.4'
H H 0.0000 0.0000 'International Tables Vol C Tables 4.2.6.8 and 6.1.1.4'
N N 0.0061 0.0033 'International Tables Vol C Tables 4.2.6.8 and 6.1.1.4'
O O 0.0106 0.0060 'International Tables Vol C Tables 4.2.6.8 and 6.1.1.4'
Co Co 0.3494 0.9721 'International Tables Vol C Tables 4.2.6.8 and 6.1.1.4'

loop_
_geom_angle_atom_site_label_1
_geom_angle_atom_site_label_2
_geom_angle_atom_site_label_3
_geom_angle
_geom_angle_site_symmetry_1
_geom_angle_site_symmetry_3
_geom_angle_publ_flag
O2 Co1 O1 84.77(6) . . ?
O2 Co1 N3 135.24(7) . . ?
O1 Co1 N3 102.44(7) . . ?
O2 Co1 N1 110.69(7) . . ?
O1 Co1 N1 115.03(8) . . ?
N3 Co1 N1 105.89(7) . . ?
O2 Co1 N2 87.70(7) . . ?
O1 Co1 N2 168.17(7) . . ?
N3 Co1 N2 76.71(7) . . ?
N1 Co1 N2 76.22(8) . . ?
C1 O1 Co1 110.74(13) . . ?
C7 O2 Co1 111.27(13) . . ?
C3 N3 C11 118.5(2) . . ?
C3 N3 Co1 117.54(15) . . ?
C11 N3 Co1 123.99(16) . . ?
C23 N2 C6 112.16(19) . . ?
C23 N2 C5 111.38(19) . . ?
C6 N2 C5 111.87(19) . . ?
C23 N2 Co1 103.41(16) . . ?
C6 N2 Co1 106.02(13) . . ?
C5 N2 Co1 111.58(13) . . ?
C9 N4 C17 118.2(2) . . ?
C12 N1 C15 119.0(2) . . ?
C12 N1 Co1 114.91(16) . . ?
C15 N1 Co1 126.0(2) . . ?
O1 C1 C21 123.4(2) . . ?
O1 C1 C7 116.55(19) . . ?
C21 C1 C7 120.0(2) . . ?
C3 C2 C14 119.3(2) . . ?
C3 C2 H2A 120.4 . . ?
C14 C2 H2A 120.4 . . ?
N3 C3 C2 122.0(2) . . ?
N3 C3 C6 116.6(2) . . ?
C2 C3 C6 121.3(2) . . ?
C31 C4 C7 117.4(2) . . ?
C31 C4 C16 121.4(2) . . ?
C7 C4 C16 121.2(2) . . ?
N2 C5 C9 114.62(19) . . ?
N2 C5 H5A 108.6 . . ?
C9 C5 H5A 108.6 . . ?
N2 C5 H5B 108.6 . . ?
C9 C5 H5B 108.6 . . ?
H5A C5 H5B 107.6 . . ?
N2 C6 C3 110.19(18) . . ?
N2 C6 H6A 109.6 . . ?
C3 C6 H6A 109.6 . . ?
N2 C6 H6B 109.6 . . ?
C3 C6 H6B 109.6 . . ?
H6A C6 H6B 108.1 . . ?
O2 C7 C4 122.3(2) . . ?
O2 C7 C1 116.42(19) . . ?
C4 C7 C1 121.3(2) . . ?
C14 C8 C11 119.2(2) . . ?
C14 C8 H8A 120.4 . . ?
C11 C8 H8A 120.4 . . ?
N4 C9 C19 122.6(2) . . ?
N4 C9 C5 116.6(2) . . ?
C19 C9 C5 120.7(2) . . ?
C16 C10 H10A 109.5 . . ?
C16 C10 H10B 109.5 . . ?
H10A C10 H10B 109.5 . . ?
C16 C10 H10C 109.5 . . ?
H10A C10 H10C 109.5 . . ?
H10B C10 H10C 109.5 . . ?
N3 C11 C8 122.3(2) . . ?
N3 C11 H11A 118.8 . . ?
C8 C11 H11A 118.8 . . ?
N1 C12 C29 122.2(3) . . ?
N1 C12 C23 116.4(2) . . ?
C29 C12 C23 121.5(3) . . ?
C16 C13 H13A 109.5 . . ?
C16 C13 H13B 109.5 . . ?
H13A C13 H13B 109.5 . . ?
C16 C13 H13C 109.5 . . ?
H13A C13 H13C 109.5 . . ?
H13B C13 H13C 109.5 . . ?
C8 C14 C2 118.7(2) . . ?
C8 C14 H14A 120.7 . . ?
C2 C14 H14A 120.7 . . ?
N1 C15 C20 119.7(3) . . ?
N1 C15 C25 117.3(3) . . ?
C20 C15 C25 122.9(3) . . ?
C10 C16 C18 107.0(2) . . ?
C10 C16 C13 109.6(2) . . ?
C18 C16 C13 107.7(2) . . ?
C10 C16 C4 111.0(2) . . ?
C18 C16 C4 112.1(2) . . ?
C13 C16 C4 109.3(2) . . ?
N4 C17 C22 122.2(3) . . ?
N4 C17 C30 116.6(3) . . ?
C22 C17 C30 121.2(3) . . ?
C16 C18 H18A 109.5 . . ?
C16 C18 H18B 109.5 . . ?
H18A C18 H18B 109.5 . . ?
C16 C18 H18C 109.5 . . ?
H18A C18 H18C 109.5 . . ?
H18B C18 H18C 109.5 . . ?
C28 C19 C9 119.1(3) . . ?
C28 C19 H19A 120.5 . . ?
C9 C19 H19A 120.5 . . ?
C33 C20 C15 120.9(3) . . ?
C33 C20 H20A 119.6 . . ?
C15 C20 H20A 119.6 . . ?
C32 C21 C1 117.0(2) . . ?
C32 C21 C27 122.1(2) . . ?
C1 C21 C27 120.9(2) . . ?
C28 C22 C17 119.5(3) . . ?
C28 C22 H22A 120.3 . . ?
C17 C22 H22A 120.3 . . ?
N2 C23 C12 108.9(2) . . ?
C27 C24 H24A 109.5 . . ?
C27 C24 H24B 109.5 . . ?
H24A C24 H24B 109.5 . . ?
C27 C24 H24C 109.5 . . ?
H24A C24 H24C 109.5 . . ?
H24B C24 H24C 109.5 . . ?
C15 C25 H25A 109.5 . . ?
C15 C25 H25B 109.5 . . ?
H25A C25 H25B 109.5 . . ?
C15 C25 H25C 109.5 . . ?
H25A C25 H25C 109.5 . . ?
H25B C25 H25C 109.5 . . ?
C27 C26 H26A 109.5 . . ?
C27 C26 H26B 109.5 . . ?
H26A C26 H26B 109.5 . . ?
C27 C26 H26C 109.5 . . ?
H26A C26 H26C 109.5 . . ?
H26B C26 H26C 109.5 . . ?
C24 C27 C26 109.8(2) . . ?
C24 C27 C21 110.0(2) . . ?
C26 C27 C21 110.7(3) . . ?
C24 C27 C34 106.7(3) . . ?
C26 C27 C34 107.8(3) . . ?
C21 C27 C34 111.7(2) . . ?
C22 C28 C19 118.3(3) . . ?
C22 C28 H28A 120.8 . . ?
C19 C28 H28A 120.8 . . ?
C33 C29 C12 119.3(4) . . ?
C33 C29 H29A 120.4 . . ?
C12 C29 H29A 120.4 . . ?
C17 C30 H30A 109.5 . . ?
C17 C30 H30B 109.5 . . ?
H30A C30 H30B 109.5 . . ?
C17 C30 H30C 109.5 . . ?
H30A C30 H30C 109.5 . . ?
H30B C30 H30C 109.5 . . ?
C4 C31 C32 121.5(3) . . ?
C4 C31 H31A 119.3 . . ?
C32 C31 H31A 119.3 . . ?
C31 C32 C21 122.8(3) . . ?
C31 C32 H32A 118.6 . . ?
C21 C32 H32A 118.6 . . ?
C20 C33 C29 118.9(3) . . ?
C20 C33 H33A 120.6 . . ?
C29 C33 H33A 120.6 . . ?
C27 C34 H34A 109.5 . . ?
C27 C34 H34B 109.5 . . ?
H34A C34 H34B 109.5 . . ?
C27 C34 H34C 109.5 . . ?
H34A C34 H34C 109.5 . . ?
H34B C34 H34C 109.5 . . ?
C36 C35 H35A 109.5 . . ?
C36 C35 H35B 109.5 . . ?
H35A C35 H35B 109.5 . . ?
C36 C35 H35C 109.5 . . ?
H35A C35 H35C 109.5 . . ?
H35B C35 H35C 109.5 . . ?
O3 C36 C35 120.9(14) . . ?
O3 C36 C37 117.4(15) . . ?
C35 C36 C37 121.7(14) . . ?
C36 C37 H37A 109.5 . . ?
C36 C37 H37B 109.5 . . ?
H37A C37 H37B 109.5 . . ?
C36 C37 H37C 109.5 . . ?
H37A C37 H37C 109.5 . . ?
H37B C37 H37C 109.5 . . ?

loop_
_geom_bond_atom_site_label_1
_geom_bond_atom_site_label_2
_geom_bond_distance
_geom_bond_site_symmetry_2
_geom_bond_publ_flag
Co1 O2 1.9465(15) . ?
Co1 O1 1.9614(16) . ?
Co1 N3 2.0823(19) . ?
Co1 N1 2.108(2) . ?
Co1 N2 2.259(2) . ?
O1 C1 1.340(3) . ?
O2 C7 1.340(3) . ?
N3 C3 1.342(3) . ?
N3 C11 1.344(3) . ?
N2 C23 1.466(3) . ?
N2 C6 1.477(3) . ?
N2 C5 1.493(3) . ?
N4 C9 1.332(3) . ?
N4 C17 1.343(3) . ?
N1 C12 1.352(4) . ?
N1 C15 1.350(3) . ?
C1 C21 1.411(3) . ?
C1 C7 1.439(3) . ?
C2 C3 1.387(3) . ?
C2 C14 1.387(4) . ?
C2 H2A 0.9300 . ?
C3 C6 1.503(3) . ?
C4 C31 1.388(4) . ?
C4 C7 1.408(3) . ?
C4 C16 1.538(3) . ?
C5 C9 1.515(3) . ?
C5 H5A 0.9700 . ?
C5 H5B 0.9700 . ?
C6 H6A 0.9700 . ?
C6 H6B 0.9700 . ?
C8 C14 1.377(4) . ?
C8 C11 1.386(4) . ?
C8 H8A 0.9300 . ?
C9 C19 1.384(4) . ?
C10 C16 1.533(4) . ?
C10 H10A 0.9600 . ?
C10 H10B 0.9600 . ?
C10 H10C 0.9600 . ?
C11 H11A 0.9300 . ?
C12 C29 1.385(4) . ?
C12 C23 1.513(4) . ?
C13 C16 1.535(4) . ?
C13 H13A 0.9600 . ?
C13 H13B 0.9600 . ?
C13 H13C 0.9600 . ?
C14 H14A 0.9300 . ?
C15 C20 1.409(4) . ?
C15 C25 1.486(5) . ?
C16 C18 1.535(3) . ?
C17 C22 1.378(4) . ?
C17 C30 1.513(4) . ?
C18 H18A 0.9600 . ?
C18 H18B 0.9600 . ?
C18 H18C 0.9600 . ?
C19 C28 1.382(4) . ?
C19 H19A 0.9300 . ?
C20 C33 1.360(5) . ?
C20 H20A 0.9300 . ?
C21 C32 1.398(4) . ?
C21 C27 1.540(3) . ?
C22 C28 1.379(4) . ?
C22 H22A 0.9300 . ?
C24 C27 1.523(4) . ?
C24 H24A 0.9600 . ?
C24 H24B 0.9600 . ?
C24 H24C 0.9600 . ?
C25 H25A 0.9600 . ?
C25 H25B 0.9600 . ?
C25 H25C 0.9600 . ?
C26 C27 1.538(5) . ?
C26 H26A 0.9600 . ?
C26 H26B 0.9600 . ?
C26 H26C 0.9600 . ?
C27 C34 1.547(4) . ?
C28 H28A 0.9300 . ?
C29 C33 1.368(5) . ?
C29 H29A 0.9300 . ?
C30 H30A 0.9600 . ?
C30 H30B 0.9600 . ?
C30 H30C 0.9600 . ?
C31 C32 1.394(4) . ?
C31 H31A 0.9300 . ?
C32 H32A 0.9300 . ?
C33 H33A 0.9300 . ?
C34 H34A 0.9600 . ?
C34 H34B 0.9600 . ?
C34 H34C 0.9600 . ?
O3 C36 1.199(17) . ?
C35 C36 1.49(2) . ?
C35 H35A 0.9600 . ?
C35 H35B 0.9600 . ?
C35 H35C 0.9600 . ?
C36 C37 1.53(2) . ?
C37 H37A 0.9600 . ?
C37 H37B 0.9600 . ?
C37 H37C 0.9600 . ?

loop_
_geom_torsion_atom_site_label_1
_geom_torsion_atom_site_label_2
_geom_torsion_atom_site_label_3
_geom_torsion_atom_site_label_4
_geom_torsion
_geom_torsion_site_symmetry_1
_geom_torsion_site_symmetry_2
_geom_torsion_site_symmetry_3
_geom_torsion_site_symmetry_4
_geom_torsion_publ_flag
Co1 O1 C1 C21 175.8(2) . . . . ?
Co1 O1 C1 C7 -2.7(2) . . . . ?
C11 N3 C3 C2 0.4(3) . . . . ?
Co1 N3 C3 C2 -179.99(17) . . . . ?
C11 N3 C3 C6 178.4(2) . . . . ?
Co1 N3 C3 C6 -2.0(2) . . . . ?
C14 C2 C3 N3 0.0(4) . . . . ?
C14 C2 C3 C6 -177.9(2) . . . . ?
C23 N2 C5 C9 -51.3(3) . . . . ?
C6 N2 C5 C9 75.1(3) . . . . ?
Co1 N2 C5 C9 -166.27(17) . . . . ?
C23 N2 C6 C3 -149.9(2) . . . . ?
C5 N2 C6 C3 84.1(2) . . . . ?
Co1 N2 C6 C3 -37.7(2) . . . . ?
N3 C3 C6 N2 28.7(3) . . . . ?
C2 C3 C6 N2 -153.3(2) . . . . ?
Co1 O2 C7 C4 -175.57(19) . . . . ?
Co1 O2 C7 C1 4.4(2) . . . . ?
C31 C4 C7 O2 177.8(3) . . . . ?
C16 C4 C7 O2 -3.2(4) . . . . ?
C31 C4 C7 C1 -2.1(4) . . . . ?
C16 C4 C7 C1 176.9(2) . . . . ?
O1 C1 C7 O2 -1.1(3) . . . . ?
C21 C1 C7 O2 -179.7(2) . . . . ?
O1 C1 C7 C4 178.8(2) . . . . ?
C21 C1 C7 C4 0.2(4) . . . . ?
C17 N4 C9 C19 -1.2(4) . . . . ?
C17 N4 C9 C5 178.3(2) . . . . ?
N2 C5 C9 N4 -75.5(3) . . . . ?
N2 C5 C9 C19 104.0(3) . . . . ?
C3 N3 C11 C8 -0.7(3) . . . . ?
Co1 N3 C11 C8 179.75(19) . . . . ?
C14 C8 C11 N3 0.5(4) . . . . ?
C15 N1 C12 C29 -1.0(4) . . . . ?
Co1 N1 C12 C29 -178.4(2) . . . . ?
C15 N1 C12 C23 178.3(2) . . . . ?
Co1 N1 C12 C23 0.9(3) . . . . ?
C11 C8 C14 C2 -0.1(4) . . . . ?
C3 C2 C14 C8 -0.2(4) . . . . ?
C12 N1 C15 C20 -1.3(4) . . . . ?
Co1 N1 C15 C20 175.72(19) . . . . ?
C12 N1 C15 C25 176.3(2) . . . . ?
Co1 N1 C15 C25 -6.7(3) . . . . ?
C31 C4 C16 C10 -121.9(3) . . . . ?
C7 C4 C16 C10 59.0(3) . . . . ?
C31 C4 C16 C18 -2.3(4) . . . . ?
C7 C4 C16 C18 178.7(2) . . . . ?
C31 C4 C16 C13 117.0(3) . . . . ?
C7 C4 C16 C13 -62.0(3) . . . . ?
C9 N4 C17 C22 0.0(4) . . . . ?
C9 N4 C17 C30 -178.4(3) . . . . ?
N4 C9 C19 C28 1.4(5) . . . . ?
C5 C9 C19 C28 -178.0(3) . . . . ?
N1 C15 C20 C33 2.7(4) . . . . ?
C25 C15 C20 C33 -174.7(3) . . . . ?
O1 C1 C21 C32 -177.0(3) . . . . ?
C7 C1 C21 C32 1.4(4) . . . . ?
O1 C1 C21 C27 2.1(4) . . . . ?
C7 C1 C21 C27 -179.5(2) . . . . ?
N4 C17 C22 C28 0.8(5) . . . . ?
C30 C17 C22 C28 179.1(3) . . . . ?
C6 N2 C23 C12 67.7(3) . . . . ?
C5 N2 C23 C12 -166.1(2) . . . . ?
Co1 N2 C23 C12 -46.1(2) . . . . ?
N1 C12 C23 N2 33.0(3) . . . . ?
C29 C12 C23 N2 -147.6(3) . . . . ?
C32 C21 C27 C24 115.5(3) . . . . ?
C1 C21 C27 C24 -63.6(4) . . . . ?
C32 C21 C27 C26 -123.0(3) . . . . ?
C1 C21 C27 C26 58.0(4) . . . . ?
C32 C21 C27 C34 -2.9(5) . . . . ?
C1 C21 C27 C34 178.1(3) . . . . ?
C17 C22 C28 C19 -0.5(6) . . . . ?
C9 C19 C28 C22 -0.5(6) . . . . ?
N1 C12 C29 C33 2.0(5) . . . . ?
C23 C12 C29 C33 -177.3(3) . . . . ?
C7 C4 C31 C32 2.4(5) . . . . ?
C16 C4 C31 C32 -176.7(3) . . . . ?
C4 C31 C32 C21 -0.7(6) . . . . ?
C1 C21 C32 C31 -1.3(6) . . . . ?
C27 C21 C32 C31 179.7(4) . . . . ?
C15 C20 C33 C29 -1.7(5) . . . . ?
C12 C29 C33 C20 -0.6(6) . . . . ?
